data_2003279
loop_
_publ_author_name
'Xu, Y.-J.'
'Kang, B.-S.'
'Chen, X.-T.'
'Huang, L.-R.'

_publ_section_title
;
 <i>fac</i>-[Co(C~5~H~4~NOS)~3~].H~2~O. 1/2CH~3~OH and
 <i>fac</i>-[Co(C~5~H~4~NOS)~3~]. 1/3CH~3~OH
;
_journal_issue 3
_journal_name_full 'Acta Crystallographica Section C'
_journal_page_first 370
_journal_page_last 374
_journal_paper_doi 10.1107/S0108270194006207
_journal_volume 51
_journal_year 1995
_chemical_compound_source 'Crystallized from methanol'
_chemical_formula_moiety 'C15 H12 Co1 N3 O3 S3,H2 O1,0.5(C1 H4 O)'
_chemical_formula_sum 'C16 H16 Co N3 O5 S3'
_chemical_formula_weight 471.44
_space_group_IT_number 2
_space_group_name_Hall '-P 1'
_space_group_name_H-M_alt 'P -1'
_symmetry_cell_setting triclinic
_symmetry_space_group_name_Hall '-P 1'
_symmetry_space_group_name_H-M 'P -1'
_atom_type_scat_source 'Cromer & Waber (1974)'
_cell_angle_alpha 114.16(5)
_cell_angle_beta 117.54(4)
_cell_angle_gamma 75.97(6)
_cell_formula_units_Z 4
_cell_length_a 12.679(6)
_cell_length_b 14.794(10)
_cell_length_c 12.653(7)
_cell_measurement_reflns_used 20
_cell_measurement_temperature 293
_cell_measurement_theta_max 12
_cell_measurement_theta_min 9
_cell_volume 1916(2)
_diffrn_measurement_device MSC/Rigaku
_diffrn_measurement_method \w-2\q
_diffrn_radiation_type MoK\a
_diffrn_radiation_wavelength 0.71069
_diffrn_reflns_av_R_equivalents 0.082
_diffrn_reflns_limit_h_max 15
_diffrn_reflns_limit_h_min 0
_diffrn_reflns_limit_k_max 17
_diffrn_reflns_limit_k_min -17
_diffrn_reflns_limit_l_max 13
_diffrn_reflns_limit_l_min -15
_diffrn_reflns_number 7088
_diffrn_reflns_theta_max 25
_diffrn_standards_decay_% -0.8
_diffrn_standards_interval_count 250
_diffrn_standards_number 3
_exptl_absorpt_coefficient_mu 1.24
_exptl_absorpt_correction_T_max 0.996
_exptl_absorpt_correction_T_min 0.901
_exptl_absorpt_correction_type empirical
_exptl_crystal_colour Black
_exptl_crystal_density_diffrn 1.63
_exptl_crystal_description Cubes
_exptl_crystal_size_max 0.30
_exptl_crystal_size_mid 0.25
_exptl_crystal_size_min 0.20
_refine_diff_density_max 0.65
_refine_diff_density_min -0.52
_refine_ls_extinction_method none
_refine_ls_goodness_of_fit_obs 1.36
_refine_ls_hydrogen_treatment noref
_refine_ls_number_parameters 487
_refine_ls_number_reflns 2584
_refine_ls_R_factor_obs 0.062
_refine_ls_shift/esd_max 0.42
_refine_ls_structure_factor_coef F
_refine_ls_weighting_details w=4F~o~^2^/\s^2^(F~o~^2^)
_refine_ls_weighting_scheme calc
_refine_ls_wR_factor_obs 0.064
_reflns_number_observed 2728
_reflns_number_total 6944
_reflns_observed_criterion I>2\s(I)
_cod_data_source_file mu1088.cif
_cod_data_source_block mu1088_structure_1_of_2
_cod_depositor_comments
;
 Marking attached hydrogen atoms.

 Antanas Vaitkus,
 2017-08-07

The following automatic conversions were performed:

'_refine_ls_weighting_scheme' value 'w=4F~o~^2^/\s^2^(F~o~^2^)' was
changed to 'calc'. New tag '_refine_ls_weighting_details' was
created. The value of the new tag was set to
'w=4F~o~^2^/\s^2^(F~o~^2^)'.

Automatic conversion script
Id: cif_fix_values 3143 2015-03-26 13:38:13Z robertas 
;
_cod_original_cell_volume 1915.9
_cod_original_formula_sum 'C16 H16 Co1 N3 O5 S3'
_cod_database_code 2003279

loop_
_space_group_symop_id
_space_group_symop_operation_xyz
1 x,y,z
2 -x,-y,-z

loop_
_atom_site_label
_atom_site_fract_x
_atom_site_fract_y
_atom_site_fract_z
_atom_site_B_iso_or_equiv
_atom_site_attached_hydrogens
Co(1) .4826(1) .7273(1) .3470(1) 2.61(4) 0
Co(2) .1697(1) .7858(1) .7138(1) 2.74(4) 0
S(1) .5732(3) .7724(2) .2659(3) 3.80(9) 0
S(2) .3152(3) .7950(2) .9017(3) 3.54(8) 0
S(3) .0415(3) .7515(2) .7621(3) 3.50(9) 0
S(4) .1180(3) .9463(2) .7803(3) 3.43(9) 0
S(5) .4449(3) .8838(2) .4484(3) 3.45(9) 0
S(6) .6502(3) .7203(2) .5128(3) 3.64(9) 0
O(W) .1568(9) .7169(8) .3644(9) 7.9(4) 2
O(WW) .139(2) .606(2) .129(2) 14(1) 2
O(1) .5089(6) .5907(5) .2463(6) 3.2(2) 0
O(1M) -.089(2) .665(3) -.0221(2) 19(1) 1
O(2) .2870(6) .8087(5) .6705(6) 3.2(2) 0
C(2M) -.097(3) .736(3) .084(4) 15(2) 3
O(3) .1984(6) .6444(5) .6393(6) 3.5(2) 0
O(4) .0516(7) .7803(5) .5447(6) 3.9(2) 0
O(5) .3275(6) .7341(5) .2097(6) 3.4(2) 0
O(6) .4054(6) .6767(5) .4114(6) 3.6(2) 0
N(11) .5769(7) .5755(6) .1848(7) 2.8(2) 0
N(21) .3919(7) .8373(6) .7669(7) 2.5(2) 0
N(31) .1438(8) .5842(6) .6491(7) 2.8(3) 0
N(41) -.0180(8) .8649(6) .5381(7) 3.4(3) 0
N(51) .2823(7) .8296(6) .2151(7) 2.9(2) 0
N(61) .4782(8) .6535(6) .5174(7) 2.9(3) 0
C(12) .6061(10) .4797(8) .1227(9) 3.4(3) 0
C(13) .6724(10) .4593(9) .0594(10) 4.9(4) 0
C(14) .7066(10) .5374(10) .0488(10) 6.1(5) 0
C(15) .6796(10) .6345(9) .1121(10) 3.9(4) 0
C(16) .6121(9) .6534(8) .1810(9) 3.6(3) 0
C(22) .4200(9) .8334(7) .8815(9) 2.5(3) 0
C(23) .5323(10) .8622(9) .9797(10) 4.2(4) 0
C(24) .6064(10) .8965(10) .9544(10) 5.7(5) 0
C(25) .5733(10) .9038(10) .8361(10) 5.6(4) 0
C(26) .4633(10) .8735(9) .7440(10) 3.8(4) 0
C(32) .0689(9) .6233(8) .7083(9) 2.8(3) 0
C(33) .0138(10) .5586(9) .7190(10) 4.1(4) 0
C(34) .0338(10) .4578(9) .6664(10) 4.5(4) 0
C(35) .1095(10) .4221(8) .6047(10) 3.5(3) 0
C(36) .1661(10) .4859(7) .6004(9) 2.9(3) 0
C(42) .0041(9) .9469(8) .6362(9) 2.8(3) 0
C(43) -.0691(10) 1.0359(9) .6189(10) 4.2(4) 0
C(44) -.1576(10) 1.0294(9) .5034(10) 5.3(4) 0
C(45) -.1831(10) .9396(9) .4043(10) 5.8(4) 0
C(46) -.1105(10) .8557(9) .4215(10) 4.7(4) 0
C(52) .3274(9) .9069(7) .3178(8) 2.4(3) 0
C(53) .2771(9) 1.0025(8) .3161(10) 3.6(3) 0
C(54) .1829(10) 1.0125(8) .2067(10) 4.0(3) 0
C(55) .1401(10) .9280(9) .1014(10) 4.5(4) 0
C(56) .1898(10) .8388(9) .1055(9) 3.7(4) 0
C(62) .4234(10) .6129(8) .5580(10) 4.0(3) 0
C(63) .4883(10) .5854(10) .6610(10) 5.8(4) 0
C(64) .6051(10) .5931(10) .7167(10) 7.1(5) 0
C(65) .6620(10) .6378(10) .6790(10) 6.4(5) 0
C(66) .5965(10) .6672(8) .5734(9) 3.7(3) 0
H(1) .5764 .4255 .1254 4.0 0
H(2) .6976 .3907 .0194 4.0 0
H(3) .7493 .5221 -.0043 4.0 0
H(4) .7091 .6903 .1119 4.0 0
H(7) .5567 .8601 1.0638 4.0 0
H(8) .6848 .9181 1.0218 4.0 0
H(9) .6276 .9298 .8194 4.0 0
H(10) .4374 .8788 .6602 4.0 0
H(12) -.0394 .5850 .7632 4.0 0
H(13) -.0045 .4103 .6717 4.0 0
H(14) .1233 .3501 .5645 4.0 0
H(15) .2238 .4615 .5615 4.0 0
H(17) -.0526 1.0996 .6885 4.0 0
H(18) -.2059 1.0897 .4945 4.0 0
H(19) -.2502 .9371 .3236 4.0 0
H(20) -.1256 .7928 .3503 4.0 0
H(22) .3061 1.0617 .3918 4.0 0
H(23) .1475 1.0770 .2030 4.0 0
H(24) .0716 .9335 .0246 4.0 0
H(25) .1662 .7787 .0310 4.0 0
H(26) .3368 .6062 .5149 4.0 0
H(27) .4512 .5548 .6914 4.0 0
H(28) .6528 .5694 .7868 4.0 0
H(29) .7484 .6470 .7279 4.0 0

loop_
_geom_angle_atom_site_label_1
_geom_angle_atom_site_label_2
_geom_angle_atom_site_label_3
_geom_angle
_geom_angle_publ_flag
S(1) Co(1) S(5) 90.50(10) yes
S(1) Co(1) S(6) 92.20(10) yes
S(1) Co(1) O(1) 87.8(2) yes
S(1) Co(1) O(5) 92.6(2) yes
S(1) Co(1) O(6) 175.5(3) yes
S(5) Co(1) S(6) 91.10(10) yes
S(5) Co(1) O(1) 176.0(2) yes
S(5) Co(1) O(5) 87.2(2) yes
S(5) Co(1) O(6) 94.0(2) yes
S(6) Co(1) O(1) 92.6(2) yes
S(6) Co(1) O(5) 174.9(3) yes
S(6) Co(1) O(6) 87.7(2) yes
O(1) Co(1) O(5) 89.2(4) yes
O(1) Co(1) O(6) 87.8(3) yes
O(5) Co(1) O(6) 87.7(4) yes
Co(1) S(1) C(16) 96.7(4) yes
Co(1) S(5) C(52) 96.2(4) yes
Co(1) S(6) C(66) 97.1(4) yes
Co(1) O(1) N(11) 116.5(6) yes
Co(1) O(5) N(51) 113.5(6) yes
Co(1) O(6) N(61) 115.7(6) yes
S(2) Co(2) S(3) 92.00(10) yes
S(2) Co(2) S(4) 92.30(10) yes
S(2) Co(2) O(2) 87.0(2) yes
S(2) Co(2) O(3) 93.9(2) yes
S(2) Co(2) O(4) 174.9(3) yes
S(3) Co(2) S(4) 91.10(10) yes
S(3) Co(2) O(2) 176.8(2) yes
S(3) Co(2) O(3) 87.4(3) yes
S(3) Co(2) O(4) 93.1(2) yes
S(4) Co(2) O(2) 92.1(2) yes
S(4) Co(2) O(3) 173.7(2) yes
S(4) Co(2) O(4) 87.6(2) yes
O(2) Co(2) O(3) 89.6(3) yes
O(2) Co(2) O(4) 88.0(3) yes
O(3) Co(2) O(4) 86.3(3) yes
Co(2) S(2) C(22) 96.6(4) yes
Co(2) S(3) C(32) 96.2(4) yes
Co(2) S(4) C(42) 95.7(4) yes
Co(2) O(2) N(21) 116.0(6) yes
Co(2) O(3) N(31) 118.1(6) yes
Co(2) O(4) N(41) 115.2(6) yes
O(1) N(11) C(12) 118.0(10) no
O(1) N(11) C(16) 120.6(9) no
C(12) N(11) C(16) 121(2) no
O(2) N(21) C(22) 120.7(9) no
O(2) N(21) C(26) 116.4(9) no
C(22) N(21) C(26) 123.0(10) no
O(3) N(31) C(32) 119.4(9) no
O(3) N(31) C(36) 118.0(10) no
C(32) N(31) C(36) 122(2) no
O(4) N(41) C(42) 121.2(8) no
O(4) N(41) C(46) 114(2) no
C(42) N(41) C(46) 124(2) no
O(5) N(51) C(52) 121.8(8) no
O(5) N(51) C(56) 115.6(9) no
C(52) N(51) C(56) 123.0(10) no
O(6) N(61) C(62) 116.0(10) no
O(6) N(61) C(66) 120.6(9) no
C(62) N(61) C(66) 124.0(10) no
N(11) C(12) C(13) 121.0(10) no
C(12) C(13) C(14) 119.0(10) no
C(13) C(14) C(15) 120.0(10) no
C(14) C(15) C(16) 119.0(10) no
S(1) C(16) N(11) 117.9(9) no
S(1) C(16) C(15) 123(2) no
N(11) C(16) C(15) 119.0(10) no
S(2) C(22) N(21) 118.2(8) no
S(2) C(22) C(23) 122.8(9) no
N(21) C(22) C(23) 119.0(10) no
C(22) C(23) C(24) 118.0(10) no
C(23) C(24) C(25) 122.0(10) no
C(24) C(25) C(26) 117.0(10) no
N(21) C(26) C(25) 121.0(10) no
S(3) C(32) N(31) 118.7(9) no
S(3) C(32) C(33) 123.0(10) no
N(31) C(32) C(33) 118(2) no
C(32) C(33) C(34) 120.0(10) no
C(33) C(34) C(35) 119.0(10) no
C(34) C(35) C(36) 121.0(10) no
N(31) C(36) C(35) 121.0(10) no
S(4) C(42) N(41) 119.6(8) no
S(4) C(42) C(43) 122.0(10) no
N(41) C(42) C(43) 118(2) no
C(42) C(43) C(44) 119.0(10) no
C(43) C(44) C(45) 122.0(10) no
S(5) C(52) N(51) 117.4(8) no
S(5) C(52) C(53) 123.9(9) no
N(51) C(52) C(53) 119.0(10) no
C(52) C(53) C(54) 119.0(10) no
C(53) C(54) C(55) 119(2) no
C(54) C(55) C(56) 120.0(10) no
N(51) C(56) C(55) 121.0(10) no
N(61) C(62) C(63) 120.0(10) no
C(62) C(63) C(64) 119.0(10) no
C(63) C(64) C(65) 122.0(10) no
C(64) C(65) C(66) 120.0(10) no
S(6) C(66) N(61) 118.5(8) no
S(6) C(66) C(65) 126.0(10) no
N(61) C(66) C(65) 115.0(10) no
O(WW) O(W) O(4) 147.0(7) no
O(WW) O(W) O(6) 79.9(6) no
O(4) O(W) O(6) 128.2(5) no
O(W) O(WW) O(1M) 103.0(10) no
O(W) O(WW) O(5) 80.3(6) no
O(1M) O(WW) O(5) 115.0(10) no
O(5) O(1) O(6) 59.5(3) no
O(WW) O(1M) C(2M) 89(3) no
O(3) O(2) O(4) 58.5(3) no
O(2) O(3) O(4) 60.2(3) no
O(W) O(4) O(2) 70.7(4) no
O(W) O(4) O(3) 87.2(3) no
O(2) O(4) O(3) 61.4(3) no
O(WW) O(5) O(1) 95.1(5) no
O(WW) O(5) O(6) 78.4(5) no
O(1) O(5) O(6) 59.6(3) no
O(W) O(6) O(1) 129.9(4) no
O(W) O(6) O(5) 81.2(3) no
O(1) O(6) O(5) 60.9(3) no

loop_
_geom_bond_atom_site_label_1
_geom_bond_atom_site_label_2
_geom_bond_distance
_geom_bond_publ_flag
Co(1) S(1) 2.200(4) yes
Co(1) S(5) 2.199(3) yes
Co(1) S(6) 2.208(3) yes
Co(1) O(1) 1.943(8) yes
Co(1) O(5) 1.945(7) yes
Co(1) O(6) 1.943(8) yes
S(1) C(16) 1.740(10) yes
S(5) C(52) 1.73(2) yes
S(6) C(66) 1.700(10) yes
O(1) N(11) 1.34(2) yes
O(5) N(51) 1.38(2) yes
O(6) N(61) 1.360(10) yes
O(W) O(WW) 2.67(3) yes
O(W) O(6) 2.880(10) yes
O(WW) O(1M) 2.79(4) yes
Co(2) S(2) 2.208(3) yes
Co(2) S(3) 2.201(4) yes
Co(2) S(4) 2.213(3) yes
Co(2) O(2) 1.944(7) yes
Co(2) O(3) 1.932(7) yes
Co(2) O(4) 1.945(7) yes
S(2) C(22) 1.72(2) yes
S(3) C(32) 1.740(10) yes
S(4) C(42) 1.73(2) yes
O(2) N(21) 1.340(10) yes
O(3) N(31) 1.33(2) yes
O(4) N(41) 1.35(2) yes
O(W) O(4) 2.880(10) yes
O(WW) O(5) 2.95(3) yes
O(1M) C(2M) 1.35(5) no
N(11) C(12) 1.370(10) no
N(11) C(16) 1.360(10) no
N(21) C(22) 1.350(10) no
N(21) C(26) 1.340(10) no
N(31) C(32) 1.350(10) no
N(31) C(36) 1.340(10) no
N(41) C(42) 1.310(10) no
N(41) C(46) 1.370(10) no
N(51) C(52) 1.320(10) no
N(51) C(56) 1.370(10) no
N(61) C(62) 1.370(10) no
N(61) C(66) 1.360(10) no
C(12) C(13) 1.32(2) no
C(13) C(14) 1.41(2) no
C(14) C(15) 1.38(2) no
C(15) C(16) 1.39(2) no
C(22) C(23) 1.410(10) no
C(23) C(24) 1.37(2) no
C(24) C(25) 1.40(2) no
C(25) C(26) 1.37(2) no
C(32) C(33) 1.39(2) no
C(33) C(34) 1.38(2) no
C(34) C(35) 1.39(3) no
C(35) C(36) 1.35(2) no
C(42) C(43) 1.450(10) no
C(43) C(44) 1.36(2) no
C(44) C(45) 1.38(2) no
C(52) C(53) 1.410(10) no
C(53) C(54) 1.38(2) no
C(54) C(55) 1.39(2) no
C(55) C(56) 1.33(2) no
C(62) C(63) 1.36(2) no
C(63) C(64) 1.32(2) no
C(64) C(65) 1.42(2) no
C(65) C(66) 1.39(2) no
O(1) O(5) 2.731(9) no
O(1) O(6) 2.69(2) no
O(2) O(3) 2.74(2) no
O(2) O(4) 2.70(2) no
O(3) O(4) 2.65(2) no
O(5) O(6) 2.690(10) no
